data_1520922
loop_
_publ_author_name
'Carrillo, L.'
'Villafuerte-Castrejon, M.E.'
'Pomes, R.'
'Gonzalez, G.'
'Sansores, L.E.'
'Duque, J.'
'Bucio, L.'

_publ_section_title
;
 Superstructure determination of the perovskite beta-(La0.33 Nb O3)
;
_journal_name_full 'Journal of Materials Science'
_journal_page_first 3047
_journal_page_last 3052
_journal_volume 35
_journal_year 2000
_chemical_formula_sum 'La0.303 Nb O3'
_space_group_IT_number 65
_symmetry_space_group_name_Hall '-C 2 2'
_symmetry_space_group_name_H-M 'C m m m'
_cell_angle_alpha 90
_cell_angle_beta 90
_cell_angle_gamma 90
_cell_formula_units_Z 8
_cell_length_a 7.82
_cell_length_b 7.83
_cell_length_c 7.9
_cell_volume 483.722
_citation_journal_id_ASTM JMTSAS
_cod_data_source_file Carrillo_JMTSAS_2000_1583.cif
_cod_data_source_block La0.303Nb1O3
_cod_original_cell_volume 483.7217
_cod_original_formula_sum 'La0.303 Nb1 O3'
_cod_database_code 1520922

loop_
_symmetry_equiv_pos_as_xyz
x,y,z
-x,-y,z
x,-y,-z
-x,y,-z
-x,-y,-z
x,y,-z
-x,y,z
x,-y,z
x+1/2,y+1/2,z
-x+1/2,-y+1/2,z
x+1/2,-y+1/2,-z
-x+1/2,y+1/2,-z
-x+1/2,-y+1/2,-z
x+1/2,y+1/2,-z
-x+1/2,y+1/2,z
x+1/2,-y+1/2,z

loop_
_atom_site_label
_atom_site_type_symbol
_atom_site_fract_x
_atom_site_fract_y
_atom_site_fract_z
_atom_site_occupancy
_atom_site_U_iso_or_equiv
O4 O-2 0.25 0.25 0.5 1 0.0
Nb1 Nb+5 0.25 0.25 0.2631 1 0.0
O3 O-2 0.25 0.25 0 1 0.0
La1 La+3 0 0 0 0.5601 0.0
O2 O-2 0.2612 0 0.22011 1 0.0
O1 O-2 0 0.2706 0.2545 1 0.0
La2 La+3 0 0.5 0 0.6541 0.0
